data_7153284
loop_
_publ_author_name
'Knappke, Christiane E. I.'
'Neud\"orfl, J\"org M'
'von Wangelin, Axel Jacobi'

_publ_section_title
;
 On new N-heterocyclic carbene derived alkylidene imidazolines.
;
_journal_issue 7
_journal_name_full 'Organic &amp; biomolecular chemistry'
_journal_page_first 1695
_journal_page_last 1705
_journal_paper_doi 10.1039/b921655c
_journal_volume 8
_journal_year 2010
_chemical_formula_moiety 'C34 H49 N2, I'
_chemical_formula_sum 'C34 H49 I N2'
_chemical_formula_weight 612.65
_chemical_name_systematic
;
?
;
_space_group_IT_number 61
_symmetry_cell_setting orthorhombic
_symmetry_space_group_name_Hall '-P 2ac 2ab'
_symmetry_space_group_name_H-M 'P b c a'
_atom_sites_solution_hydrogens geom
_atom_sites_solution_primary direct
_atom_sites_solution_secondary difmap
_audit_creation_method SHELXL-97
_cell_angle_alpha 90.00
_cell_angle_beta 90.00
_cell_angle_gamma 90.00
_cell_formula_units_Z 8
_cell_length_a 17.0042(8)
_cell_length_b 18.6505(13)
_cell_length_c 20.0765(14)
_cell_measurement_reflns_used 29869
_cell_measurement_temperature 100(2)
_cell_measurement_theta_max 27.00
_cell_measurement_theta_min 1.91
_cell_volume 6367.0(7)
_computing_cell_refinement 'Nonius DENZO (Otwinowski, Minor 1997)'
_computing_data_collection 'Nonius COLLECT'
_computing_data_reduction 'Nonius DENZO (Otwinowski, Minor 1997)'
_computing_molecular_graphics 'SCHAKAL99 (E. Keller 1999)'
_computing_publication_material 'PLATON (A. L. Spek 1980-2004)'
_computing_structure_refinement 'SHELXL-97 (Sheldrick, 1997)'
_computing_structure_solution 'SHELXS-97 (Sheldrick, 1997)'
_diffrn_ambient_temperature 100(2)
_diffrn_measured_fraction_theta_full 1.000
_diffrn_measured_fraction_theta_max 1.000
_diffrn_measurement_device_type 'Nonius KappaCCD'
_diffrn_measurement_method Phi/Omega-Scans
_diffrn_radiation_monochromator graphite
_diffrn_radiation_source 'fine-focus sealed tube'
_diffrn_radiation_type MoK\a
_diffrn_radiation_wavelength 0.71073
_diffrn_reflns_av_R_equivalents 0.1138
_diffrn_reflns_av_sigmaI/netI 0.1380
_diffrn_reflns_limit_h_max 21
_diffrn_reflns_limit_h_min -19
_diffrn_reflns_limit_k_max 18
_diffrn_reflns_limit_k_min -23
_diffrn_reflns_limit_l_max 24
_diffrn_reflns_limit_l_min -25
_diffrn_reflns_number 29869
_diffrn_reflns_theta_full 27.00
_diffrn_reflns_theta_max 27.00
_diffrn_reflns_theta_min 1.91
_exptl_absorpt_coefficient_mu 1.029
_exptl_absorpt_correction_type none
_exptl_crystal_colour colourless
_exptl_crystal_density_diffrn 1.278
_exptl_crystal_density_method 'not measured'
_exptl_crystal_description platelet
_exptl_crystal_F_000 2560
_exptl_crystal_size_max .15
_exptl_crystal_size_mid .1
_exptl_crystal_size_min .03
_refine_diff_density_max 2.470
_refine_diff_density_min -1.207
_refine_diff_density_rms 0.105
_refine_ls_extinction_method none
_refine_ls_goodness_of_fit_ref 1.051
_refine_ls_hydrogen_treatment constr
_refine_ls_matrix_type full
_refine_ls_number_parameters 344
_refine_ls_number_reflns 6958
_refine_ls_number_restraints 0
_refine_ls_restrained_S_all 1.051
_refine_ls_R_factor_all 0.2076
_refine_ls_R_factor_gt 0.0799
_refine_ls_shift/su_max 0.002
_refine_ls_shift/su_mean 0.000
_refine_ls_structure_factor_coef Fsqd
_refine_ls_weighting_details 'calc w=1/[\s^2^(Fo^2^)+(0.1146P)^2^+0.0000P] where P=(Fo^2^+2Fc^2^)/3'
_refine_ls_weighting_scheme calc
_refine_ls_wR_factor_gt 0.2172
_refine_ls_wR_factor_ref 0.2583
_reflns_number_gt 2755
_reflns_number_total 6958
_reflns_threshold_expression >2sigma(I)
_cod_data_source_file b921655c.txt
_cod_data_source_block 19
_cod_original_sg_symbol_H-M Pbca
_cod_database_code 7153284

loop_
_symmetry_equiv_pos_as_xyz
'x, y, z'
'-x+1/2, -y, z+1/2'
'x+1/2, -y+1/2, -z'
'-x, y+1/2, -z+1/2'
'-x, -y, -z'
'x-1/2, y, -z-1/2'
'-x-1/2, y-1/2, z'
'x, -y-1/2, z-1/2'

loop_
_atom_site_label
_atom_site_type_symbol
_atom_site_fract_x
_atom_site_fract_y
_atom_site_fract_z
_atom_site_U_iso_or_equiv
_atom_site_adp_type
_atom_site_occupancy
_atom_site_symmetry_multiplicity
_atom_site_calc_flag
_atom_site_refinement_flags
N1 N 0.0768(3) 0.4357(4) 0.3297(3) 0.0372(16) Uani 1 1 d .
N3 N 0.1295(3) 0.4423(3) 0.2310(3) 0.0322(15) Uani 1 1 d .
C2 C 0.0723(4) 0.4102(4) 0.2674(4) 0.0368(19) Uani 1 1 d .
C4 C 0.1692(4) 0.4905(4) 0.2725(4) 0.037(2) Uani 1 1 d .
H4 H 0.2109 0.5212 0.2592 0.045 Uiso 1 1 calc R
C5 C 0.1396(4) 0.4864(4) 0.3329(4) 0.0346(19) Uani 1 1 d .
H5 H 0.1566 0.5121 0.3711 0.042 Uiso 1 1 calc R
C6 C 0.0175(4) 0.4271(4) 0.3832(4) 0.0341(19) Uani 1 1 d .
C6A C 0.1439(4) 0.4369(5) 0.1596(4) 0.035(2) Uani 1 1 d .
C7 C -0.0489(4) 0.4674(4) 0.3792(4) 0.0352(19) Uani 1 1 d .
C7A C 0.1154(4) 0.4937(4) 0.1199(4) 0.038(2) Uani 1 1 d .
C8 C -0.1017(5) 0.4589(5) 0.4298(4) 0.045(2) Uani 1 1 d .
H8 H -0.1484 0.4869 0.4297 0.054 Uiso 1 1 calc R
C8A C 0.1327(4) 0.4888(5) 0.0528(4) 0.047(2) Uani 1 1 d .
H8B H 0.1170 0.5264 0.0238 0.057 Uiso 1 1 calc R
C9 C -0.0896(4) 0.4118(4) 0.4805(4) 0.042(2) Uani 1 1 d .
H9 H -0.1287 0.4065 0.5140 0.051 Uiso 1 1 calc R
C9A C 0.1727(4) 0.4298(5) 0.0265(4) 0.045(2) Uani 1 1 d .
H9B H 0.1820 0.4266 -0.0200 0.054 Uiso 1 1 calc R
C10 C -0.0222(5) 0.3719(4) 0.4842(4) 0.043(2) Uani 1 1 d .
H10 H -0.0143 0.3402 0.5206 0.051 Uiso 1 1 calc R
C10A C 0.1980(4) 0.3773(4) 0.0675(4) 0.039(2) Uani 1 1 d .
H10B H 0.2264 0.3383 0.0488 0.047 Uiso 1 1 calc R
C11 C 0.0357(4) 0.3777(5) 0.4339(4) 0.040(2) Uani 1 1 d .
C11A C 0.1846(4) 0.3777(5) 0.1359(4) 0.037(2) Uani 1 1 d .
C12 C 0.1098(5) 0.3334(4) 0.4365(4) 0.047(2) Uani 1 1 d .
H12 H 0.1318 0.3299 0.3904 0.057 Uiso 1 1 calc R
C12A C 0.2130(4) 0.3174(4) 0.1785(4) 0.041(2) Uani 1 1 d .
H12B H 0.2005 0.3296 0.2258 0.049 Uiso 1 1 calc R
C13 C 0.0965(6) 0.2584(5) 0.4625(5) 0.071(3) Uani 1 1 d .
H13A H 0.0810 0.2606 0.5095 0.107 Uiso 1 1 calc R
H13B H 0.1452 0.2306 0.4583 0.107 Uiso 1 1 calc R
H13C H 0.0547 0.2352 0.4366 0.107 Uiso 1 1 calc R
C13A C 0.3028(4) 0.3064(5) 0.1734(4) 0.050(2) Uani 1 1 d .
H13D H 0.3164 0.2904 0.1283 0.076 Uiso 1 1 calc R
H13E H 0.3194 0.2700 0.2057 0.076 Uiso 1 1 calc R
H13F H 0.3297 0.3517 0.1830 0.076 Uiso 1 1 calc R
C14 C 0.1713(5) 0.3720(5) 0.4816(4) 0.060(3) Uani 1 1 d .
H14A H 0.1774 0.4218 0.4668 0.090 Uiso 1 1 calc R
H14B H 0.2220 0.3473 0.4783 0.090 Uiso 1 1 calc R
H14C H 0.1531 0.3713 0.5279 0.090 Uiso 1 1 calc R
C14A C 0.1725(5) 0.2470(4) 0.1625(4) 0.055(3) Uani 1 1 d .
H14D H 0.1154 0.2538 0.1637 0.082 Uiso 1 1 calc R
H14E H 0.1877 0.2108 0.1954 0.082 Uiso 1 1 calc R
H14F H 0.1883 0.2310 0.1179 0.082 Uiso 1 1 calc R
C15 C -0.0607(4) 0.5227(5) 0.3219(4) 0.046(2) Uani 1 1 d .
H15 H -0.0317 0.5054 0.2817 0.056 Uiso 1 1 calc R
C15A C 0.0697(4) 0.5577(4) 0.1468(4) 0.041(2) Uani 1 1 d .
H15B H 0.0564 0.5474 0.1944 0.049 Uiso 1 1 calc R
C16 C -0.0299(5) 0.5962(4) 0.3405(4) 0.047(2) Uani 1 1 d .
H16A H -0.0551 0.6123 0.3817 0.070 Uiso 1 1 calc R
H16B H -0.0417 0.6302 0.3046 0.070 Uiso 1 1 calc R
H16C H 0.0272 0.5937 0.3471 0.070 Uiso 1 1 calc R
C16A C -0.0070(5) 0.5699(5) 0.1097(5) 0.059(3) Uani 1 1 d .
H16D H 0.0044 0.5836 0.0636 0.088 Uiso 1 1 calc R
H16E H -0.0367 0.6083 0.1315 0.088 Uiso 1 1 calc R
H16F H -0.0381 0.5257 0.1101 0.088 Uiso 1 1 calc R
C17 C -0.1502(4) 0.5292(5) 0.3041(5) 0.071(3) Uani 1 1 d .
H17A H -0.1711 0.4817 0.2930 0.107 Uiso 1 1 calc R
H17B H -0.1566 0.5612 0.2658 0.107 Uiso 1 1 calc R
H17C H -0.1789 0.5487 0.3423 0.107 Uiso 1 1 calc R
C17A C 0.1210(5) 0.6246(5) 0.1455(5) 0.063(3) Uani 1 1 d .
H17D H 0.1680 0.6167 0.1728 0.094 Uiso 1 1 calc R
H17E H 0.0912 0.6653 0.1633 0.094 Uiso 1 1 calc R
H17F H 0.1367 0.6349 0.0995 0.094 Uiso 1 1 calc R
C18 C 0.0173(4) 0.3527(4) 0.2431(4) 0.039(2) Uani 1 1 d .
C19 C -0.0264(5) 0.3706(5) 0.1913(5) 0.049(2) Uani 1 1 d .
H19 H -0.0210 0.4193 0.1782 0.058 Uiso 1 1 calc R
C20 C -0.0826(5) 0.3291(7) 0.1496(5) 0.075(3) Uani 1 1 d .
C21 C -0.0529(6) 0.3319(8) 0.0784(6) 0.109(5) Uani 1 1 d .
H21A H -0.0009 0.3094 0.0759 0.164 Uiso 1 1 calc R
H21B H -0.0490 0.3820 0.0640 0.164 Uiso 1 1 calc R
H21C H -0.0895 0.3061 0.0492 0.164 Uiso 1 1 calc R
C22 C -0.0861(4) 0.2578(4) 0.1734(5) 0.050(3) Uani 1 1 d .
H22A H -0.1312 0.2333 0.1533 0.061 Uiso 0.50 1 d PR
H22B H -0.0918 0.2582 0.2219 0.061 Uiso 0.50 1 d PR
H22C H -0.0376 0.2325 0.1613 0.061 Uiso 0.50 1 d PR
H22D H -0.0425 0.2494 0.2044 0.061 Uiso 0.50 1 d PR
H22E H -0.0819 0.2245 0.1358 0.061 Uiso 0.50 1 d PR
H22F H -0.1362 0.2501 0.1964 0.061 Uiso 0.50 1 d PR
C23 C -0.1644(4) 0.3671(6) 0.1514(4) 0.062(3) Uani 1 1 d .
H23A H -0.2016 0.3406 0.1233 0.094 Uiso 1 1 calc R
H23B H -0.1590 0.4162 0.1347 0.094 Uiso 1 1 calc R
H23C H -0.1839 0.3682 0.1973 0.094 Uiso 1 1 calc R
C24 C 0.0179(5) 0.2849(4) 0.2830(4) 0.052(2) Uani 1 1 d .
H24A H 0.0384 0.2948 0.3277 0.062 Uiso 0.50 1 d PR
H24B H 0.0516 0.2494 0.2610 0.062 Uiso 0.50 1 d PR
H24C H -0.0357 0.2661 0.2864 0.062 Uiso 0.50 1 d PR
H24D H -0.0022 0.2454 0.2557 0.062 Uiso 0.50 1 d PR
H24E H -0.0154 0.2908 0.3224 0.062 Uiso 0.50 1 d PR
H24F H 0.0719 0.2741 0.2970 0.062 Uiso 0.50 1 d PR
I1 I 0.24961(3) 0.15598(3) 0.35284(3) 0.0587(3) Uani 1 1 d .

loop_
_atom_site_aniso_label
_atom_site_aniso_U_11
_atom_site_aniso_U_22
_atom_site_aniso_U_33
_atom_site_aniso_U_23
_atom_site_aniso_U_13
_atom_site_aniso_U_12
N1 0.038(4) 0.043(4) 0.031(4) 0.000(3) 0.000(3) 0.004(3)
N3 0.030(3) 0.038(4) 0.029(4) -0.001(3) 0.005(3) -0.005(3)
C2 0.032(4) 0.041(5) 0.037(5) 0.000(4) -0.001(4) 0.009(4)
C4 0.038(4) 0.036(5) 0.038(5) -0.006(4) 0.000(4) 0.001(4)
C5 0.021(4) 0.036(5) 0.047(6) -0.009(4) -0.005(4) 0.001(3)
C6 0.033(4) 0.040(5) 0.030(5) -0.002(4) 0.004(4) -0.001(4)
C6A 0.022(4) 0.045(5) 0.039(5) -0.002(4) 0.000(3) -0.007(4)
C7 0.029(4) 0.037(5) 0.039(5) -0.008(4) -0.004(4) 0.000(4)
C7A 0.035(4) 0.035(5) 0.044(6) -0.008(4) 0.000(4) -0.004(4)
C8 0.045(5) 0.045(6) 0.045(6) -0.009(5) -0.008(4) 0.006(4)
C8A 0.044(5) 0.050(6) 0.049(6) 0.002(5) -0.011(4) 0.002(4)
C9 0.037(5) 0.050(6) 0.039(5) -0.014(5) 0.007(4) -0.007(4)
C9A 0.043(5) 0.065(6) 0.027(5) 0.003(5) 0.004(4) -0.007(5)
C10 0.058(5) 0.038(5) 0.032(5) -0.001(4) 0.005(4) 0.006(4)
C10A 0.035(5) 0.041(5) 0.042(6) -0.014(4) 0.006(4) -0.005(4)
C11 0.037(5) 0.049(5) 0.033(5) -0.011(4) 0.003(4) 0.001(4)
C11A 0.034(4) 0.036(5) 0.043(6) -0.004(4) -0.004(4) -0.011(4)
C12 0.058(5) 0.053(6) 0.030(5) 0.003(4) 0.013(4) 0.031(5)
C12A 0.037(4) 0.039(5) 0.047(6) -0.008(4) 0.004(4) 0.002(4)
C13 0.097(7) 0.050(6) 0.066(7) 0.007(6) -0.006(6) 0.030(5)
C13A 0.056(6) 0.045(6) 0.050(6) -0.007(5) -0.007(4) -0.005(4)
C14 0.051(5) 0.091(7) 0.038(6) 0.006(5) 0.001(4) 0.024(5)
C14A 0.071(6) 0.033(5) 0.061(7) -0.011(5) -0.011(5) -0.001(5)
C15 0.037(5) 0.052(6) 0.050(6) -0.005(5) -0.006(4) 0.016(4)
C15A 0.035(4) 0.040(5) 0.048(5) -0.002(4) -0.005(4) 0.008(4)
C16 0.041(5) 0.042(5) 0.057(7) -0.001(5) -0.006(4) -0.008(4)
C16A 0.063(6) 0.050(6) 0.064(7) -0.001(5) -0.004(5) 0.011(5)
C17 0.055(6) 0.054(7) 0.105(9) 0.005(6) -0.035(6) 0.005(5)
C17A 0.062(6) 0.046(6) 0.080(8) -0.003(5) 0.014(5) 0.012(5)
C18 0.034(5) 0.045(5) 0.037(5) -0.004(4) -0.001(4) -0.001(4)
C19 0.042(5) 0.058(6) 0.045(6) 0.001(5) 0.003(5) -0.008(4)
C20 0.041(6) 0.114(10) 0.070(8) -0.017(7) 0.003(5) 0.007(6)
C21 0.085(8) 0.175(14) 0.067(9) -0.047(9) -0.001(6) 0.008(8)
C22 0.035(5) 0.019(4) 0.097(8) 0.003(5) -0.043(5) 0.000(4)
C23 0.035(5) 0.087(8) 0.065(7) -0.001(6) -0.011(4) 0.000(5)
C24 0.068(6) 0.039(6) 0.048(6) 0.000(5) 0.014(5) -0.009(4)
I1 0.0628(5) 0.0525(4) 0.0608(5) -0.0054(3) 0.0097(3) 0.0080(3)

loop_
_atom_type_symbol
_atom_type_description
_atom_type_scat_dispersion_real
_atom_type_scat_dispersion_imag
_atom_type_scat_source
C C 0.0033 0.0016 'International Tables Vol C Tables 4.2.6.8 and 6.1.1.4'
H H 0.0000 0.0000 'International Tables Vol C Tables 4.2.6.8 and 6.1.1.4'
I I -0.4742 1.8119 'International Tables Vol C Tables 4.2.6.8 and 6.1.1.4'
N N 0.0061 0.0033 'International Tables Vol C Tables 4.2.6.8 and 6.1.1.4'

loop_
_geom_angle_atom_site_label_1
_geom_angle_atom_site_label_2
_geom_angle_atom_site_label_3
_geom_angle
C2 N1 C5 108.6(6)
C2 N1 C6 126.8(6)
C5 N1 C6 123.3(7)
C2 N3 C4 108.0(6)
C2 N3 C6A 128.3(6)
C4 N3 C6A 123.3(6)
N1 C2 N3 107.8(7)
N1 C2 C18 126.2(7)
N3 C2 C18 125.9(7)
C5 C4 N3 109.0(7)
C5 C4 H4 125.5
N3 C4 H4 125.5
C4 C5 N1 106.5(7)
C4 C5 H5 126.7
N1 C5 H5 126.7
C7 C6 C11 126.0(7)
C7 C6 N1 117.6(7)
C11 C6 N1 116.5(6)
C11A C6A C7A 125.2(8)
C11A C6A N3 118.4(7)
C7A C6A N3 116.4(7)
C6 C7 C8 116.0(8)
C6 C7 C15 121.1(7)
C8 C7 C15 122.8(7)
C8A C7A C6A 115.3(7)
C8A C7A C15A 120.4(8)
C6A C7A C15A 124.3(8)
C9 C8 C7 122.2(8)
C9 C8 H8 118.9
C7 C8 H8 118.9
C7A C8A C9A 121.5(8)
C7A C8A H8B 119.2
C9A C8A H8B 119.2
C8 C9 C10 121.1(8)
C8 C9 H9 119.4
C10 C9 H9 119.4
C10A C9A C8A 119.8(8)
C10A C9A H9B 120.1
C8A C9A H9B 120.1
C9 C10 C11 120.2(8)
C9 C10 H10 119.9
C11 C10 H10 119.9
C9A C10A C11A 123.0(8)
C9A C10A H10B 118.5
C11A C10A H10B 118.5
C6 C11 C10 114.5(7)
C6 C11 C12 124.6(7)
C10 C11 C12 121.0(8)
C6A C11A C10A 115.1(8)
C6A C11A C12A 124.4(8)
C10A C11A C12A 120.5(8)
C11 C12 C13 113.2(7)
C11 C12 C14 109.1(7)
C13 C12 C14 109.2(7)
C11 C12 H12 108.4
C13 C12 H12 108.4
C14 C12 H12 108.4
C11A C12A C14A 112.5(7)
C11A C12A C13A 112.5(7)
C14A C12A C13A 108.6(7)
C11A C12A H12B 107.7
C14A C12A H12B 107.7
C13A C12A H12B 107.7
C12 C13 H13A 109.5
C12 C13 H13B 109.5
H13A C13 H13B 109.5
C12 C13 H13C 109.5
H13A C13 H13C 109.5
H13B C13 H13C 109.5
C12A C13A H13D 109.5
C12A C13A H13E 109.5
H13D C13A H13E 109.5
C12A C13A H13F 109.5
H13D C13A H13F 109.5
H13E C13A H13F 109.5
C12 C14 H14A 109.5
C12 C14 H14B 109.5
H14A C14 H14B 109.5
C12 C14 H14C 109.5
H14A C14 H14C 109.5
H14B C14 H14C 109.5
C12A C14A H14D 109.5
C12A C14A H14E 109.5
H14D C14A H14E 109.5
C12A C14A H14F 109.5
H14D C14A H14F 109.5
H14E C14A H14F 109.5
C16 C15 C7 111.9(7)
C16 C15 C17 108.8(7)
C7 C15 C17 110.2(7)
C16 C15 H15 108.6
C7 C15 H15 108.6
C17 C15 H15 108.6
C16A C15A C17A 111.1(7)
C16A C15A C7A 112.4(7)
C17A C15A C7A 110.1(6)
C16A C15A H15B 107.7
C17A C15A H15B 107.7
C7A C15A H15B 107.7
C15 C16 H16A 109.5
C15 C16 H16B 109.5
H16A C16 H16B 109.5
C15 C16 H16C 109.5
H16A C16 H16C 109.5
H16B C16 H16C 109.5
C15A C16A H16D 109.5
C15A C16A H16E 109.5
H16D C16A H16E 109.5
C15A C16A H16F 109.5
H16D C16A H16F 109.5
H16E C16A H16F 109.5
C15 C17 H17A 109.5
C15 C17 H17B 109.5
H17A C17 H17B 109.5
C15 C17 H17C 109.5
H17A C17 H17C 109.5
H17B C17 H17C 109.5
C15A C17A H17D 109.5
C15A C17A H17E 109.5
H17D C17A H17E 109.5
C15A C17A H17F 109.5
H17D C17A H17F 109.5
H17E C17A H17F 109.5
C19 C18 C24 129.6(8)
C19 C18 C2 115.2(8)
C24 C18 C2 115.1(7)
C18 C19 C20 132.4(10)
C18 C19 H19 113.8
C20 C19 H19 113.8
C22 C20 C19 109.0(9)
C22 C20 C21 111.4(10)
C19 C20 C21 107.4(9)
C22 C20 C23 112.4(8)
C19 C20 C23 108.8(9)
C21 C20 C23 107.6(9)
C20 C21 H21A 109.5
C20 C21 H21B 109.5
H21A C21 H21B 109.5
C20 C21 H21C 109.5
H21A C21 H21C 109.5
H21B C21 H21C 109.5
C20 C22 H22A 109.5
C20 C22 H22B 109.5
H22A C22 H22B 109.5
C20 C22 H22C 109.5
H22A C22 H22C 109.5
H22B C22 H22C 109.5
C20 C22 H22D 109.5
H22A C22 H22D 141.1
H22B C22 H22D 56.2
H22C C22 H22D 56.2
C20 C22 H22E 109.5
H22A C22 H22E 56.2
H22B C22 H22E 141.0
H22C C22 H22E 56.2
H22D C22 H22E 109.5
C20 C22 H22F 109.5
H22A C22 H22F 56.3
H22B C22 H22F 56.3
H22C C22 H22F 141.1
H22D C22 H22F 109.5
H22E C22 H22F 109.5
C20 C23 H23A 109.5
C20 C23 H23B 109.5
H23A C23 H23B 109.5
C20 C23 H23C 109.5
H23A C23 H23C 109.5
H23B C23 H23C 109.5
C18 C24 H24A 109.5
C18 C24 H24B 109.5
H24A C24 H24B 109.5
C18 C24 H24C 109.5
H24A C24 H24C 109.5
H24B C24 H24C 109.5
C18 C24 H24D 109.5
H24A C24 H24D 141.1
H24B C24 H24D 56.2
H24C C24 H24D 56.3
C18 C24 H24E 109.5
H24A C24 H24E 56.2
H24B C24 H24E 141.1
H24C C24 H24E 56.3
H24D C24 H24E 109.5
C18 C24 H24F 109.5
H24A C24 H24F 56.3
H24B C24 H24F 56.3
H24C C24 H24F 141.1
H24D C24 H24F 109.5
H24E C24 H24F 109.5

loop_
_geom_bond_atom_site_label_1
_geom_bond_atom_site_label_2
_geom_bond_distance
N1 C2 1.341(9)
N1 C5 1.427(9)
N1 C6 1.482(9)
N3 C2 1.355(9)
N3 C4 1.399(9)
N3 C6A 1.459(9)
C2 C18 1.504(10)
C4 C5 1.315(10)
C4 H4 0.9500
C5 H5 0.9500
C6 C7 1.360(10)
C6 C11 1.406(11)
C6A C11A 1.386(11)
C6A C7A 1.412(11)
C7 C8 1.365(11)
C7 C15 1.558(11)
C7A C8A 1.383(11)
C7A C15A 1.523(10)
C8 C9 1.360(11)
C8 H8 0.9500
C8A C9A 1.397(11)
C8A H8B 0.9500
C9 C10 1.369(10)
C9 H9 0.9500
C9A C10A 1.349(11)
C9A H9B 0.9500
C10 C11 1.414(10)
C10 H10 0.9500
C10A C11A 1.393(10)
C10A H10B 0.9500
C11 C12 1.509(10)
C11A C12A 1.493(11)
C12 C13 1.510(11)
C12 C14 1.559(11)
C12 H12 1.0000
C12A C14A 1.516(11)
C12A C13A 1.545(10)
C12A H12B 1.0000
C13 H13A 0.9800
C13 H13B 0.9800
C13 H13C 0.9800
C13A H13D 0.9800
C13A H13E 0.9800
C13A H13F 0.9800
C14 H14A 0.9800
C14 H14B 0.9800
C14 H14C 0.9800
C14A H14D 0.9800
C14A H14E 0.9800
C14A H14F 0.9800
C15 C16 1.515(11)
C15 C17 1.568(10)
C15 H15 1.0000
C15A C16A 1.519(11)
C15A C17A 1.523(12)
C15A H15B 1.0000
C16 H16A 0.9800
C16 H16B 0.9800
C16 H16C 0.9800
C16A H16D 0.9800
C16A H16E 0.9800
C16A H16F 0.9800
C17 H17A 0.9800
C17 H17B 0.9800
C17 H17C 0.9800
C17A H17D 0.9800
C17A H17E 0.9800
C17A H17F 0.9800
C18 C19 1.321(10)
C18 C24 1.497(11)
C19 C20 1.487(13)
C19 H19 0.9500
C20 C22 1.414(13)
C20 C21 1.517(13)
C20 C23 1.562(12)
C21 H21A 0.9800
C21 H21B 0.9800
C21 H21C 0.9800
C22 H22A 0.9800
C22 H22B 0.9801
C22 H22C 0.9801
C22 H22D 0.9802
C22 H22E 0.9799
C22 H22F 0.9799
C23 H23A 0.9800
C23 H23B 0.9800
C23 H23C 0.9800
C24 H24A 0.9798
C24 H24B 0.9801
C24 H24C 0.9801
C24 H24D 0.9801
C24 H24E 0.9800
C24 H24F 0.9801

loop_
_geom_torsion_atom_site_label_1
_geom_torsion_atom_site_label_2
_geom_torsion_atom_site_label_3
_geom_torsion_atom_site_label_4
_geom_torsion
C5 N1 C2 N3 0.2(8)
C6 N1 C2 N3 167.2(7)
C5 N1 C2 C18 176.4(7)
C6 N1 C2 C18 -16.6(12)
C4 N3 C2 N1 -1.5(8)
C6A N3 C2 N1 -174.3(7)
C4 N3 C2 C18 -177.6(7)
C6A N3 C2 C18 9.5(12)
C2 N3 C4 C5 2.2(8)
C6A N3 C4 C5 175.5(7)
N3 C4 C5 N1 -2.0(8)
C2 N1 C5 C4 1.1(8)
C6 N1 C5 C4 -166.4(7)
C2 N1 C6 C7 -75.0(10)
C5 N1 C6 C7 90.2(9)
C2 N1 C6 C11 105.4(9)
C5 N1 C6 C11 -89.4(9)
C2 N3 C6A C11A -81.3(9)
C4 N3 C6A C11A 106.8(8)
C2 N3 C6A C7A 99.3(9)
C4 N3 C6A C7A -72.6(8)
C11 C6 C7 C8 0.6(12)
N1 C6 C7 C8 -179.0(7)
C11 C6 C7 C15 177.4(7)
N1 C6 C7 C15 -2.2(11)
C11A C6A C7A C8A -1.9(11)
N3 C6A C7A C8A 177.4(6)
C11A C6A C7A C15A 178.9(7)
N3 C6A C7A C15A -1.7(10)
C6 C7 C8 C9 -1.4(12)
C15 C7 C8 C9 -178.2(7)
C6A C7A C8A C9A 2.6(11)
C15A C7A C8A C9A -178.3(7)
C7 C8 C9 C10 2.0(12)
C7A C8A C9A C10A -2.6(12)
C8 C9 C10 C11 -1.6(12)
C8A C9A C10A C11A 1.7(12)
C7 C6 C11 C10 -0.3(12)
N1 C6 C11 C10 179.4(7)
C7 C6 C11 C12 179.5(8)
N1 C6 C11 C12 -0.9(12)
C9 C10 C11 C6 0.7(11)
C9 C10 C11 C12 -179.1(7)
C7A C6A C11A C10A 1.1(11)
N3 C6A C11A C10A -178.3(6)
C7A C6A C11A C12A -178.8(7)
N3 C6A C11A C12A 1.8(11)
C9A C10A C11A C6A -0.9(11)
C9A C10A C11A C12A 179.0(7)
C6 C11 C12 C13 -142.4(8)
C10 C11 C12 C13 37.4(11)
C6 C11 C12 C14 95.9(9)
C10 C11 C12 C14 -84.3(9)
C6A C11A C12A C14A 114.8(9)
C10A C11A C12A C14A -65.2(9)
C6A C11A C12A C13A -122.1(8)
C10A C11A C12A C13A 57.9(9)
C6 C7 C15 C16 -90.5(9)
C8 C7 C15 C16 86.2(9)
C6 C7 C15 C17 148.4(8)
C8 C7 C15 C17 -35.0(11)
C8A C7A C15A C16A 53.0(10)
C6A C7A C15A C16A -127.9(8)
C8A C7A C15A C17A -71.4(9)
C6A C7A C15A C17A 107.7(9)
N1 C2 C18 C19 125.8(8)
N3 C2 C18 C19 -58.8(10)
N1 C2 C18 C24 -51.8(10)
N3 C2 C18 C24 123.7(8)
C24 C18 C19 C20 -8.2(15)
C2 C18 C19 C20 174.7(8)
C18 C19 C20 C22 0.1(14)
C18 C19 C20 C21 -120.8(11)
C18 C19 C20 C23 123.0(11)
